data_4071743
loop_
_publ_author_name
'Basu, Sayanti'
'Arulsamy, Navamoney'
'Roddick, Dean M.'

_publ_section_title
;
 Synthesis of [(dfepe)Pt(Me)(NC5F5)]+B(C6F5)4&#x2212;, a Highly Active
 Ethylene Dimerization Catalyst
;
_journal_issue 15
_journal_name_full Organometallics
_journal_page_first 3659
_journal_paper_doi 10.1021/om8003509
_journal_volume 27
_journal_year 2008
_chemical_formula_moiety 'C22 H14 Cl F40 P4 Pt2, C24 B F20'
_chemical_formula_sum 'C46 H14 B Cl F60 P4 Pt2'
_chemical_formula_weight 2266.89
_chemical_name_systematic
;
 ?
;
_space_group_IT_number 2
_symmetry_cell_setting triclinic
_symmetry_space_group_name_Hall '-P 1'
_symmetry_space_group_name_H-M 'P -1'
_atom_sites_solution_hydrogens geom
_atom_sites_solution_primary direct
_atom_sites_solution_secondary difmap
_audit_creation_method SHELXL-97
_cell_angle_alpha 67.388(8)
_cell_angle_beta 75.126(9)
_cell_angle_gamma 75.726(10)
_cell_formula_units_Z 2
_cell_length_a 13.3406(14)
_cell_length_b 15.748(2)
_cell_length_c 17.943(2)
_cell_measurement_reflns_used 29
_cell_measurement_temperature 298(2)
_cell_measurement_theta_max 12.49
_cell_measurement_theta_min 5.18
_cell_volume 3316.7(7)
_computing_cell_refinement 'Bruker XSCANS V. 2.31'
_computing_data_collection 'Bruker XSCANS V. 2.31'
_computing_data_reduction 'Bruker SHELXTL V. 5.10'
_computing_molecular_graphics 'Bruker SHELXTL V. 5.10'
_computing_publication_material 'Bruker SHELXTL V. 5.10'
_computing_structure_refinement 'SHELXL-97 (Sheldrick, 1997)'
_computing_structure_solution 'SHELXS-97 (Sheldrick, 1997)'
_diffrn_ambient_temperature 298(2)
_diffrn_measured_fraction_theta_full 0.982
_diffrn_measured_fraction_theta_max 0.982
_diffrn_measurement_device_type 'Bruker P4'
_diffrn_measurement_method '\w scans'
_diffrn_radiation_monochromator graphite
_diffrn_radiation_source 'fine-focus sealed tube'
_diffrn_radiation_type MoK\a
_diffrn_radiation_wavelength 0.71073
_diffrn_reflns_av_R_equivalents 0.0590
_diffrn_reflns_av_sigmaI/netI 0.0568
_diffrn_reflns_limit_h_max 15
_diffrn_reflns_limit_h_min -1
_diffrn_reflns_limit_k_max 17
_diffrn_reflns_limit_k_min -17
_diffrn_reflns_limit_l_max 21
_diffrn_reflns_limit_l_min -20
_diffrn_reflns_number 13101
_diffrn_reflns_theta_full 25.00
_diffrn_reflns_theta_max 25.00
_diffrn_reflns_theta_min 1.84
_diffrn_standards_decay_% 0
_diffrn_standards_interval_count 97
_diffrn_standards_number 3
_exptl_absorpt_coefficient_mu 4.556
_exptl_absorpt_correction_T_max 0.402
_exptl_absorpt_correction_T_min 0.086
_exptl_absorpt_correction_type psi-scan
_exptl_absorpt_process_details 'SHELXS-97 (Sheldrick, 1997)'
_exptl_crystal_colour Colorless
_exptl_crystal_density_diffrn 2.270
_exptl_crystal_density_method 'not measured'
_exptl_crystal_description Rectangular_Prism
_exptl_crystal_F_000 2136
_exptl_crystal_size_max 0.64
_exptl_crystal_size_mid 0.48
_exptl_crystal_size_min 0.20
_refine_diff_density_max 1.681
_refine_diff_density_min -4.186
_refine_diff_density_rms 0.164
_refine_ls_extinction_method none
_refine_ls_goodness_of_fit_ref 1.029
_refine_ls_hydrogen_treatment constr
_refine_ls_matrix_type full
_refine_ls_number_parameters 964
_refine_ls_number_reflns 11469
_refine_ls_number_restraints 0
_refine_ls_restrained_S_all 1.029
_refine_ls_R_factor_all 0.0767
_refine_ls_R_factor_gt 0.0560
_refine_ls_shift/su_max 0.003
_refine_ls_shift/su_mean 0.000
_refine_ls_structure_factor_coef Fsqd
_refine_ls_weighting_details 'calc w=1/[\s^2^(Fo^2^)+(0.0851P)^2^+20.4914P] where P=(Fo^2^+2Fc^2^)/3'
_refine_ls_weighting_scheme calc
_refine_ls_wR_factor_gt 0.1448
_refine_ls_wR_factor_ref 0.1591
_reflns_number_gt 8829
_reflns_number_total 11469
_reflns_threshold_expression >2sigma(I)
_cod_data_source_file om8003509-file002.cif
_cod_data_source_block sb03p
_cod_depositor_comments
;
The following automatic conversions were performed:

'_symmetry_cell_setting' value 'Triclinic' changed to 'triclinic'
according to /home/saulius/struct/CIF-dictionaries/cif_core.dic
dictionary named 'cif_core.dic' version 2.4.1 from 2010-06-29.

Automatic conversion script
Id: cif_fix_values 1715 2011-07-08 13:25:40Z adriana 
;
_cod_original_cell_volume 3316.6(7)
_cod_original_sg_symbol_H-M P-1
_cod_database_code 4071743

loop_
_symmetry_equiv_pos_as_xyz
'x, y, z'
'-x, -y, -z'

loop_
_atom_site_label
_atom_site_type_symbol
_atom_site_fract_x
_atom_site_fract_y
_atom_site_fract_z
_atom_site_U_iso_or_equiv
_atom_site_adp_type
_atom_site_occupancy
_atom_site_symmetry_multiplicity
_atom_site_calc_flag
_atom_site_refinement_flags
Pt1 Pt 0.66559(3) 1.25133(3) 0.84446(2) 0.04380(13) Uani 1 1 d .
Cl1 Cl 0.5306(2) 1.2882(2) 0.7669(2) 0.0631(8) Uani 1 1 d .
P1 P 0.7876(2) 1.2183(2) 0.91558(19) 0.0525(7) Uani 1 1 d .
P2 P 0.7057(3) 1.3996(2) 0.7871(2) 0.0634(8) Uani 1 1 d .
C1 C 0.6280(10) 1.1178(8) 0.9042(9) 0.069(3) Uani 1 1 d .
H1A H 0.6732 1.0820 0.9434 0.104 Uiso 1 1 calc R
H1B H 0.6373 1.0879 0.8647 0.104 Uiso 1 1 calc R
H1C H 0.5561 1.1218 0.9320 0.104 Uiso 1 1 calc R
Pt2 Pt 0.53027(3) 1.20385(3) 0.68183(2) 0.04293(13) Uani 1 1 d .
P3 P 0.3529(2) 1.25319(18) 0.68112(17) 0.0438(6) Uani 1 1 d .
P4 P 0.5263(2) 1.12602(19) 0.60609(17) 0.0462(6) Uani 1 1 d .
C2 C 0.6932(9) 1.1622(10) 0.6743(9) 0.072(4) Uani 1 1 d .
H2A H 0.7185 1.1233 0.6410 0.108 Uiso 1 1 calc R
H2B H 0.7088 1.1279 0.7284 0.108 Uiso 1 1 calc R
H2C H 0.7270 1.2163 0.6501 0.108 Uiso 1 1 calc R
C3 C 0.8603(11) 1.3162(8) 0.8824(9) 0.071(4) Uani 1 1 d .
H3A H 0.8834 1.3165 0.9294 0.086 Uiso 1 1 calc R
H3B H 0.9225 1.3067 0.8425 0.086 Uiso 1 1 calc R
C4 C 0.7958(12) 1.4098(8) 0.8451(9) 0.077(4) Uani 1 1 d .
H4A H 0.8422 1.4535 0.8087 0.093 Uiso 1 1 calc R
H4B H 0.7553 1.4336 0.8883 0.093 Uiso 1 1 calc R
C5 C 0.7488(13) 1.1814(11) 1.0326(9) 0.082(4) Uani 1 1 d .
F5A F 0.7010(13) 1.1054(8) 1.0632(6) 0.153(5) Uani 1 1 d .
F5B F 0.8380(9) 1.1646(8) 1.0644(6) 0.129(4) Uani 1 1 d .
C6 C 0.6733(14) 1.2535(15) 1.0640(10) 0.097(5) Uani 1 1 d .
F6A F 0.7136(10) 1.3298(8) 1.0417(9) 0.148(5) Uani 1 1 d .
F6B F 0.5898(9) 1.2752(14) 1.0372(9) 0.193(8) Uani 1 1 d .
F6C F 0.6495(12) 1.2208(10) 1.1453(6) 0.154(5) Uani 1 1 d .
C7 C 0.8989(10) 1.1141(10) 0.9117(10) 0.075(4) Uani 1 1 d .
F7A F 0.8667(8) 1.0350(6) 0.9631(7) 0.117(3) Uani 1 1 d .
F7B F 0.9802(7) 1.1283(7) 0.9355(6) 0.106(3) Uani 1 1 d .
C8 C 0.9390(12) 1.1019(13) 0.8327(13) 0.095(5) Uani 1 1 d .
F8A F 1.0208(7) 1.0353(8) 0.8346(8) 0.131(4) Uani 1 1 d .
F8B F 0.9711(8) 1.1822(8) 0.7752(7) 0.113(3) Uani 1 1 d .
F8C F 0.8690(7) 1.0841(7) 0.8013(7) 0.105(3) Uani 1 1 d .
C9 C 0.6038(15) 1.5040(10) 0.7756(13) 0.097(5) Uani 1 1 d .
F9A F 0.6427(11) 1.5791(6) 0.7638(8) 0.146(5) Uani 1 1 d .
F9B F 0.5561(11) 1.5200(7) 0.7101(8) 0.143(5) Uani 1 1 d .
C10 C 0.514(2) 1.4967(13) 0.8472(18) 0.141(9) Uani 1 1 d .
F10A F 0.4410(14) 1.5744(10) 0.8410(12) 0.211(8) Uani 1 1 d .
F10B F 0.5546(11) 1.4741(9) 0.9168(8) 0.132(4) Uani 1 1 d .
F10C F 0.4563(8) 1.4313(8) 0.8607(8) 0.130(4) Uani 1 1 d .
C11 C 0.7864 1.4165 0.6712 0.080 Uani 1 1 d .
F11A F 0.8622 1.3437 0.6810 0.080 Uani 1 1 d .
F11B F 0.7225 1.3999 0.6312 0.080 Uani 1 1 d .
C12 C 0.8208 1.5069 0.6157 0.080 Uani 1 1 d .
F12A F 0.8796 1.4883 0.5549 0.080 Uani 1 1 d .
F12B F 0.8744 1.5237 0.6556 0.080 Uani 1 1 d .
F12C F 0.7469 1.5720 0.5991 0.080 Uani 1 1 d .
C13 C 0.3925(8) 1.1320(8) 0.5939(8) 0.057(3) Uani 1 1 d .
H13A H 0.3943 1.1293 0.5405 0.069 Uiso 1 1 calc R
H13B H 0.3635 1.0787 0.6354 0.069 Uiso 1 1 calc R
C14 C 0.3216(9) 1.2221(9) 0.6019(7) 0.059(3) Uani 1 1 d .
H14A H 0.2486 1.2137 0.6160 0.070 Uiso 1 1 calc R
H14B H 0.3310 1.2724 0.5496 0.070 Uiso 1 1 calc R
C15 C 0.2916(10) 1.3812(9) 0.6551(9) 0.070(3) Uani 1 1 d .
F15A F 0.2735(8) 1.4031(6) 0.7242(6) 0.104(3) Uani 1 1 d .
F15B F 0.1973(7) 1.3954(6) 0.6327(7) 0.106(3) Uani 1 1 d .
C16 C 0.3591(14) 1.4501(11) 0.5888(11) 0.085(4) Uani 1 1 d .
F16A F 0.4424(9) 1.4467(7) 0.6096(7) 0.119(4) Uani 1 1 d .
F16B F 0.3016(10) 1.5352(6) 0.5718(8) 0.142(4) Uani 1 1 d .
F16C F 0.3794(10) 1.4274(8) 0.5228(7) 0.134(4) Uani 1 1 d .
C17 C 0.2516(10) 1.1985(9) 0.7742(8) 0.065(3) Uani 1 1 d .
F17A F 0.2519(7) 1.1118(6) 0.7673(5) 0.088(2) Uani 1 1 d .
F17B F 0.1566(5) 1.2472(6) 0.7701(5) 0.079(2) Uani 1 1 d .
C18 C 0.2782(13) 1.1729(14) 0.8569(9) 0.088(5) Uani 1 1 d .
F18A F 0.2020(8) 1.1347(9) 0.9148(6) 0.127(4) Uani 1 1 d .
F18B F 0.2889(8) 1.2508(7) 0.8658(6) 0.100(3) Uani 1 1 d .
F18C F 0.3648(7) 1.1120(7) 0.8664(5) 0.103(3) Uani 1 1 d .
C19 C 0.5753(9) 0.9962(8) 0.6417(8) 0.061(3) Uani 1 1 d .
F19A F 0.5332(7) 0.9559(5) 0.6055(6) 0.090(2) Uani 1 1 d .
F19B F 0.6792(6) 0.9781(6) 0.6212(6) 0.090(2) Uani 1 1 d .
C20 C 0.5454(12) 0.9460(9) 0.7335(10) 0.078(4) Uani 1 1 d .
F20A F 0.5987(10) 0.9674(7) 0.7749(6) 0.123(4) Uani 1 1 d .
F20B F 0.5631(8) 0.8566(6) 0.7536(7) 0.118(4) Uani 1 1 d .
F20C F 0.4452(7) 0.9721(6) 0.7600(6) 0.103(3) Uani 1 1 d .
C21 C 0.6073(10) 1.1577(10) 0.4987(8) 0.069(3) Uani 1 1 d .
F21A F 0.7109(6) 1.1447(8) 0.4997(5) 0.104(3) Uani 1 1 d .
F21B F 0.5965(8) 1.0988(7) 0.4634(5) 0.104(3) Uani 1 1 d .
C22 C 0.5794(17) 1.2528(13) 0.4417(11) 0.108(6) Uani 1 1 d .
F22A F 0.5849(16) 1.3152(8) 0.4731(8) 0.186(8) Uani 1 1 d .
F22B F 0.4809(11) 1.2697(10) 0.4331(8) 0.175(7) Uani 1 1 d .
F22C F 0.6414(9) 1.2703(8) 0.3699(6) 0.130(4) Uani 1 1 d .
B1 B 1.0341(9) 1.2587(8) 0.2445(7) 0.044(2) Uani 1 1 d .
C23 C 0.9702(8) 1.1681(7) 0.2791(6) 0.045(2) Uani 1 1 d .
C24 C 1.0218(9) 1.0807(8) 0.3209(7) 0.055(3) Uani 1 1 d .
F24 F 1.1221(5) 1.0703(4) 0.3287(5) 0.0705(19) Uani 1 1 d .
C25 C 0.9745(10) 1.0028(8) 0.3556(9) 0.072(4) Uani 1 1 d .
F25 F 1.0310(7) 0.9198(5) 0.3945(6) 0.101(3) Uani 1 1 d .
C26 C 0.8755(11) 1.0062(8) 0.3498(8) 0.072(4) Uani 1 1 d .
F26 F 0.8283(7) 0.9304(6) 0.3829(6) 0.104(3) Uani 1 1 d .
C27 C 0.8196(9) 1.0920(9) 0.3093(7) 0.060(3) Uani 1 1 d .
F27 F 0.7198(6) 1.0963(6) 0.3035(5) 0.083(2) Uani 1 1 d .
C28 C 0.8697(9) 1.1691(8) 0.2740(7) 0.052(3) Uani 1 1 d .
F28 F 0.8062(5) 1.2496(5) 0.2379(4) 0.0636(17) Uani 1 1 d .
C29 C 1.0497(8) 1.2640(6) 0.3307(6) 0.042(2) Uani 1 1 d .
C30 C 0.9617(8) 1.2851(8) 0.3850(7) 0.051(2) Uani 1 1 d .
F30 F 0.8663(5) 1.3052(5) 0.3648(4) 0.0657(17) Uani 1 1 d .
C31 C 0.9643(10) 1.2867(8) 0.4610(7) 0.059(3) Uani 1 1 d .
F31 F 0.8737(6) 1.3088(6) 0.5097(4) 0.086(2) Uani 1 1 d .
C32 C 1.0577(10) 1.2683(8) 0.4859(6) 0.059(3) Uani 1 1 d .
F32 F 1.0631(7) 1.2722(6) 0.5577(4) 0.085(2) Uani 1 1 d .
C33 C 1.1477(10) 1.2457(8) 0.4351(7) 0.060(3) Uani 1 1 d .
F33 F 1.2416(6) 1.2256(5) 0.4578(4) 0.075(2) Uani 1 1 d .
C34 C 1.1415(8) 1.2454(7) 0.3597(6) 0.045(2) Uani 1 1 d .
F34 F 1.2370(5) 1.2192(4) 0.3154(4) 0.0594(16) Uani 1 1 d .
C35 C 1.1460(8) 1.2427(6) 0.1805(6) 0.039(2) Uani 1 1 d .
F36 F 1.1209(6) 1.1111(5) 0.1580(5) 0.077(2) Uani 1 1 d .
C37 C 1.2686(10) 1.1757(7) 0.0838(7) 0.056(3) Uani 1 1 d .
F37 F 1.2960(7) 1.1071(5) 0.0506(5) 0.084(2) Uani 1 1 d .
C36 C 1.1772(9) 1.1788(7) 0.1424(7) 0.051(3) Uani 1 1 d .
C38 C 1.3304(9) 1.2414(9) 0.0591(7) 0.059(3) Uani 1 1 d .
F38 F 1.4177(6) 1.2408(6) 0.0010(5) 0.088(2) Uani 1 1 d .
C39 C 1.3035(8) 1.3090(7) 0.0938(6) 0.049(2) Uani 1 1 d .
F39 F 1.3607(6) 1.3774(6) 0.0693(5) 0.080(2) Uani 1 1 d .
C40 C 1.2146(8) 1.3081(7) 0.1530(6) 0.046(2) Uani 1 1 d .
F40 F 1.1896(5) 1.3796(4) 0.1827(4) 0.0541(14) Uani 1 1 d .
C41 C 0.9726(7) 1.3582(6) 0.1880(6) 0.041(2) Uani 1 1 d .
C42 C 0.9396(8) 1.3624(7) 0.1189(6) 0.046(2) Uani 1 1 d .
F42 F 0.9546(6) 1.2854(5) 0.0990(4) 0.0630(17) Uani 1 1 d .
C43 C 0.8982(9) 1.4437(9) 0.0629(6) 0.058(3) Uani 1 1 d .
F43 F 0.8652(6) 1.4445(6) -0.0028(4) 0.084(2) Uani 1 1 d .
C44 C 0.8842(9) 1.5266(8) 0.0758(7) 0.061(3) Uani 1 1 d .
F44 F 0.8459(7) 1.6082(6) 0.0228(5) 0.093(3) Uani 1 1 d .
C45 C 0.9174(9) 1.5261(8) 0.1412(7) 0.055(3) Uani 1 1 d .
F45 F 0.9149(6) 1.6083(4) 0.1518(5) 0.0725(19) Uani 1 1 d .
C46 C 0.9614(8) 1.4421(7) 0.1960(6) 0.042(2) Uani 1 1 d .
F46 F 0.9910(5) 1.4534(4) 0.2581(4) 0.0559(15) Uani 1 1 d .

loop_
_atom_site_aniso_label
_atom_site_aniso_U_11
_atom_site_aniso_U_22
_atom_site_aniso_U_33
_atom_site_aniso_U_23
_atom_site_aniso_U_13
_atom_site_aniso_U_12
Pt1 0.0456(2) 0.0430(2) 0.0532(2) -0.02141(18) -0.01486(18) -0.01162(17)
Cl1 0.0560(16) 0.0709(18) 0.092(2) -0.0538(17) -0.0376(15) 0.0047(13)
P1 0.0578(17) 0.0459(15) 0.0602(17) -0.0132(13) -0.0239(14) -0.0146(13)
P2 0.079(2) 0.0486(16) 0.0667(19) -0.0027(14) -0.0324(17) -0.0257(15)
C1 0.068(8) 0.046(6) 0.103(10) -0.027(7) -0.019(7) -0.021(6)
Pt2 0.0384(2) 0.0480(2) 0.0535(2) -0.02319(18) -0.01670(17) -0.00829(16)
P3 0.0389(13) 0.0466(14) 0.0509(15) -0.0174(12) -0.0161(11) -0.0064(11)
P4 0.0453(14) 0.0512(15) 0.0524(15) -0.0245(12) -0.0160(12) -0.0077(12)
C2 0.039(6) 0.097(10) 0.103(10) -0.057(8) -0.020(6) -0.006(6)
C3 0.086(9) 0.058(7) 0.084(9) -0.010(6) -0.041(7) -0.033(7)
C4 0.099(10) 0.049(7) 0.100(10) -0.015(7) -0.050(8) -0.025(7)
C5 0.102(11) 0.086(10) 0.060(8) -0.015(7) -0.036(8) -0.014(9)
F5A 0.281(17) 0.098(7) 0.081(6) -0.011(5) -0.005(8) -0.096(9)
F5B 0.138(9) 0.155(10) 0.106(7) -0.044(7) -0.084(7) 0.018(7)
C6 0.084(11) 0.141(16) 0.080(11) -0.043(11) -0.008(9) -0.045(11)
F6A 0.138(10) 0.120(9) 0.187(12) -0.082(9) 0.041(9) -0.049(8)
F6B 0.078(7) 0.38(2) 0.163(12) -0.169(15) -0.046(7) 0.030(10)
F6C 0.226(15) 0.183(12) 0.066(6) -0.045(7) -0.010(7) -0.072(11)
C7 0.049(7) 0.075(9) 0.102(11) -0.023(8) -0.034(7) -0.003(6)
F7A 0.129(8) 0.049(5) 0.149(9) 0.007(5) -0.056(7) -0.006(5)
F7B 0.076(5) 0.114(7) 0.141(8) -0.040(6) -0.064(6) 0.000(5)
C8 0.058(9) 0.096(12) 0.141(16) -0.053(12) -0.030(10) 0.000(8)
F8A 0.074(6) 0.140(9) 0.202(12) -0.103(9) -0.040(7) 0.028(6)
F8B 0.106(7) 0.128(8) 0.115(8) -0.047(7) -0.005(6) -0.045(6)
F8C 0.085(6) 0.106(7) 0.156(9) -0.077(7) -0.038(6) -0.006(5)
C9 0.115(13) 0.052(8) 0.127(14) -0.011(8) -0.056(12) -0.016(8)
F9A 0.216(13) 0.046(5) 0.204(12) -0.010(6) -0.126(11) -0.035(6)
F9B 0.215(13) 0.085(7) 0.154(10) -0.026(6) -0.129(10) 0.005(7)
C10 0.17(2) 0.063(11) 0.17(2) -0.061(14) -0.02(2) 0.017(13)
F10A 0.246(17) 0.121(10) 0.28(2) -0.136(12) -0.082(15) 0.080(11)
F10B 0.156(11) 0.143(10) 0.111(8) -0.067(8) -0.018(8) -0.017(8)
F10C 0.104(7) 0.121(9) 0.191(12) -0.103(9) 0.004(7) -0.017(6)
C11 0.080 0.080 0.080 -0.027 -0.014 -0.013
F11A 0.080 0.080 0.080 -0.027 -0.014 -0.013
F11B 0.080 0.080 0.080 -0.027 -0.014 -0.013
C12 0.080 0.080 0.080 -0.027 -0.014 -0.013
F12A 0.080 0.080 0.080 -0.027 -0.014 -0.013
F12B 0.080 0.080 0.080 -0.027 -0.014 -0.013
F12C 0.080 0.080 0.080 -0.027 -0.014 -0.013
C13 0.051(6) 0.072(7) 0.066(7) -0.033(6) -0.026(5) -0.008(5)
C14 0.055(6) 0.072(8) 0.057(7) -0.024(6) -0.023(5) -0.007(6)
C15 0.061(8) 0.053(7) 0.096(10) -0.024(7) -0.027(7) 0.001(6)
F15A 0.133(8) 0.076(5) 0.099(6) -0.050(5) 0.007(6) -0.008(5)
F15B 0.070(5) 0.075(5) 0.159(9) -0.021(5) -0.045(6) 0.008(4)
C16 0.099(12) 0.068(9) 0.087(11) -0.022(8) -0.023(9) -0.013(8)
F16A 0.117(8) 0.096(7) 0.134(9) 0.003(6) -0.041(7) -0.050(6)
F16B 0.164(10) 0.053(5) 0.178(11) -0.003(6) -0.047(9) -0.007(6)
F16C 0.176(11) 0.105(8) 0.089(7) -0.007(6) -0.005(7) -0.030(7)
C17 0.054(7) 0.074(8) 0.069(8) -0.029(7) -0.011(6) -0.008(6)
F17A 0.099(6) 0.088(5) 0.092(6) -0.034(5) -0.009(5) -0.046(5)
F17B 0.043(4) 0.102(6) 0.092(5) -0.034(4) -0.009(3) -0.012(4)
C18 0.076(10) 0.126(14) 0.063(9) -0.024(9) -0.009(7) -0.034(10)
F18A 0.102(7) 0.194(11) 0.069(5) -0.007(6) 0.001(5) -0.073(7)
F18B 0.116(7) 0.113(7) 0.090(6) -0.055(5) -0.014(5) -0.026(6)
F18C 0.092(6) 0.103(7) 0.080(6) 0.002(5) -0.030(5) -0.001(5)
C19 0.044(6) 0.063(7) 0.086(9) -0.039(7) -0.017(6) 0.002(5)
F19A 0.106(6) 0.066(5) 0.129(7) -0.055(5) -0.040(5) -0.011(4)
F19B 0.065(5) 0.072(5) 0.127(7) -0.040(5) -0.013(5) 0.003(4)
C20 0.075(9) 0.057(8) 0.097(11) -0.014(7) -0.032(8) -0.004(7)
F20A 0.162(10) 0.104(7) 0.100(7) -0.005(6) -0.071(7) -0.017(7)
F20B 0.113(7) 0.052(5) 0.155(9) -0.014(5) -0.018(7) 0.005(5)
F20C 0.093(6) 0.089(6) 0.090(6) -0.010(5) 0.000(5) 0.001(5)
C21 0.065(8) 0.088(9) 0.065(8) -0.037(7) -0.018(6) -0.006(7)
F21A 0.065(5) 0.159(9) 0.087(6) -0.049(6) 0.002(4) -0.022(5)
F21B 0.137(8) 0.121(7) 0.076(5) -0.059(5) -0.009(5) -0.032(6)
C22 0.117(15) 0.093(13) 0.076(11) -0.014(9) 0.026(10) -0.019(11)
F22A 0.33(2) 0.089(8) 0.107(9) -0.024(7) 0.027(11) -0.069(11)
F22B 0.110(9) 0.172(13) 0.131(10) 0.045(9) -0.010(8) 0.003(9)
F22C 0.140(9) 0.150(9) 0.063(5) -0.014(6) 0.020(6) -0.034(7)
B1 0.048(6) 0.044(6) 0.046(6) -0.017(5) -0.017(5) -0.009(5)
C23 0.053(6) 0.041(5) 0.043(5) -0.011(4) -0.011(4) -0.016(5)
C24 0.051(6) 0.052(6) 0.059(7) -0.010(5) -0.012(5) -0.014(5)
F24 0.061(4) 0.046(4) 0.096(5) -0.003(3) -0.031(4) -0.012(3)
C25 0.067(8) 0.045(7) 0.093(10) -0.004(6) -0.015(7) -0.022(6)
F25 0.098(6) 0.043(4) 0.143(8) 0.005(4) -0.039(6) -0.018(4)
C26 0.084(9) 0.050(7) 0.079(9) -0.003(6) -0.011(7) -0.039(7)
F26 0.105(7) 0.081(6) 0.129(7) -0.009(5) -0.023(6) -0.060(5)
C27 0.049(6) 0.076(8) 0.064(7) -0.025(6) -0.010(5) -0.026(6)
F27 0.065(4) 0.096(6) 0.100(6) -0.024(4) -0.025(4) -0.039(4)
C28 0.061(7) 0.052(6) 0.049(6) -0.019(5) -0.014(5) -0.013(5)
F28 0.047(3) 0.072(4) 0.073(4) -0.018(3) -0.018(3) -0.015(3)
C29 0.046(5) 0.037(5) 0.041(5) -0.010(4) -0.013(4) -0.006(4)
C30 0.044(6) 0.054(6) 0.057(6) -0.018(5) -0.015(5) -0.007(5)
F30 0.043(3) 0.088(5) 0.063(4) -0.026(4) -0.011(3) -0.006(3)
C31 0.074(8) 0.056(7) 0.042(6) -0.014(5) -0.004(6) -0.010(6)
F31 0.084(5) 0.116(6) 0.055(4) -0.036(4) -0.002(4) -0.011(5)
C32 0.072(8) 0.066(7) 0.039(6) -0.012(5) -0.021(5) -0.009(6)
F32 0.118(6) 0.097(6) 0.049(4) -0.027(4) -0.034(4) -0.012(5)
C33 0.067(7) 0.061(7) 0.059(7) -0.015(6) -0.027(6) -0.013(6)
F33 0.077(5) 0.092(5) 0.067(4) -0.025(4) -0.047(4) -0.002(4)
C34 0.048(6) 0.041(5) 0.044(5) -0.010(4) -0.013(4) -0.007(4)
F34 0.054(4) 0.065(4) 0.060(4) -0.019(3) -0.025(3) -0.002(3)
C35 0.052(5) 0.032(5) 0.041(5) -0.010(4) -0.021(4) -0.009(4)
F36 0.105(6) 0.057(4) 0.085(5) -0.038(4) 0.002(4) -0.040(4)
C37 0.077(8) 0.041(6) 0.052(6) -0.020(5) -0.020(6) 0.001(5)
F37 0.111(6) 0.062(4) 0.080(5) -0.043(4) -0.003(4) 0.000(4)
C36 0.059(7) 0.039(5) 0.054(6) -0.012(5) -0.016(5) -0.008(5)
C38 0.060(7) 0.068(7) 0.049(6) -0.025(6) -0.006(5) -0.003(6)
F38 0.070(5) 0.109(6) 0.084(5) -0.051(5) 0.010(4) -0.009(4)
C39 0.049(6) 0.047(6) 0.053(6) -0.011(5) -0.014(5) -0.018(5)
F39 0.069(5) 0.093(5) 0.090(5) -0.041(4) 0.010(4) -0.045(4)
C40 0.053(6) 0.037(5) 0.051(6) -0.015(4) -0.015(5) -0.007(4)
F40 0.061(4) 0.043(3) 0.069(4) -0.023(3) -0.016(3) -0.016(3)
C41 0.042(5) 0.037(5) 0.041(5) -0.006(4) -0.013(4) -0.008(4)
C42 0.050(6) 0.054(6) 0.037(5) -0.013(4) -0.011(4) -0.016(5)
F42 0.082(5) 0.066(4) 0.056(4) -0.026(3) -0.021(3) -0.024(3)
C43 0.055(6) 0.080(8) 0.039(6) -0.012(5) -0.018(5) -0.014(6)
F43 0.096(6) 0.108(6) 0.054(4) -0.011(4) -0.045(4) -0.026(5)
C44 0.059(7) 0.055(7) 0.057(7) -0.006(5) -0.023(6) 0.002(5)
F44 0.097(6) 0.075(5) 0.083(5) 0.004(4) -0.047(5) 0.009(4)
C45 0.053(6) 0.048(6) 0.045(6) -0.001(5) -0.003(5) -0.007(5)
F45 0.091(5) 0.034(3) 0.085(5) -0.021(3) -0.017(4) 0.005(3)
C46 0.044(5) 0.041(5) 0.038(5) -0.010(4) -0.010(4) -0.007(4)
F46 0.073(4) 0.044(3) 0.058(4) -0.020(3) -0.031(3) 0.000(3)

loop_
_atom_type_symbol
_atom_type_description
_atom_type_scat_dispersion_real
_atom_type_scat_dispersion_imag
_atom_type_scat_source
C C 0.0033 0.0016 'International Tables Vol C Tables 4.2.6.8 and 6.1.1.4'
H H 0.0000 0.0000 'International Tables Vol C Tables 4.2.6.8 and 6.1.1.4'
B B 0.0013 0.0007 'International Tables Vol C Tables 4.2.6.8 and 6.1.1.4'
F F 0.0171 0.0103 'International Tables Vol C Tables 4.2.6.8 and 6.1.1.4'
P P 0.1023 0.0942 'International Tables Vol C Tables 4.2.6.8 and 6.1.1.4'
Cl Cl 0.1484 0.1585 'International Tables Vol C Tables 4.2.6.8 and 6.1.1.4'
Pt Pt -1.7033 8.3905 'International Tables Vol C Tables 4.2.6.8 and 6.1.1.4'

loop_
_geom_angle_atom_site_label_1
_geom_angle_atom_site_label_2
_geom_angle_atom_site_label_3
_geom_angle
C1 Pt1 P1 91.2(4)
C1 Pt1 P2 176.1(4)
P1 Pt1 P2 86.46(11)
C1 Pt1 Cl1 88.8(4)
P1 Pt1 Cl1 179.60(11)
P2 Pt1 Cl1 93.47(11)
Pt2 Cl1 Pt1 122.32(12)
C3 P1 C5 106.5(7)
C3 P1 C7 102.7(6)
C5 P1 C7 97.2(7)
C3 P1 Pt1 111.4(4)
C5 P1 Pt1 118.5(5)
C7 P1 Pt1 118.5(4)
C9 P2 C4 105.9(7)
C9 P2 C11 104.2(7)
C4 P2 C11 106.8(5)
C9 P2 Pt1 122.2(6)
C4 P2 Pt1 108.6(4)
C11 P2 Pt1 108.16(15)
Pt1 C1 H1A 109.5
Pt1 C1 H1B 109.5
H1A C1 H1B 109.5
Pt1 C1 H1C 109.5
H1A C1 H1C 109.5
H1B C1 H1C 109.5
C2 Pt2 P4 91.6(4)
C2 Pt2 P3 176.4(4)
P4 Pt2 P3 86.33(10)
C2 Pt2 Cl1 89.5(4)
P4 Pt2 Cl1 178.59(11)
P3 Pt2 Cl1 92.60(9)
C14 P3 C15 102.5(6)
C14 P3 C17 100.9(6)
C15 P3 C17 100.3(6)
C14 P3 Pt2 107.5(4)
C15 P3 Pt2 121.9(4)
C17 P3 Pt2 120.6(4)
C13 P4 C19 102.0(5)
C13 P4 C21 105.8(6)
C19 P4 C21 98.3(6)
C13 P4 Pt2 112.1(4)
C19 P4 Pt2 118.6(4)
C21 P4 Pt2 117.8(4)
Pt2 C2 H2A 109.5
Pt2 C2 H2B 109.5
H2A C2 H2B 109.5
Pt2 C2 H2C 109.5
H2A C2 H2C 109.5
H2B C2 H2C 109.5
C4 C3 P1 113.1(9)
C4 C3 H3A 109.0
P1 C3 H3A 109.0
C4 C3 H3B 109.0
P1 C3 H3B 109.0
H3A C3 H3B 107.8
C3 C4 P2 110.6(8)
C3 C4 H4A 109.5
P2 C4 H4A 109.5
C3 C4 H4B 109.5
P2 C4 H4B 109.5
H4A C4 H4B 108.1
F5A C5 F5B 111.6(13)
F5A C5 C6 105.4(14)
F5B C5 C6 105.8(13)
F5A C5 P1 110.7(10)
F5B C5 P1 108.3(11)
C6 C5 P1 115.0(11)
F6B C6 F6C 107.6(16)
F6B C6 F6A 108(2)
F6C C6 F6A 108.3(15)
F6B C6 C5 110.9(15)
F6C C6 C5 110.5(17)
F6A C6 C5 111.2(14)
F7A C7 F7B 110.2(12)
F7A C7 C8 106.6(14)
F7B C7 C8 107.2(12)
F7A C7 P1 109.8(10)
F7B C7 P1 106.0(10)
C8 C7 P1 117.0(10)
F8A C8 F8C 107.4(14)
F8A C8 F8B 106.7(14)
F8C C8 F8B 104.9(15)
F8A C8 C7 112.4(15)
F8C C8 C7 114.9(14)
F8B C8 C7 110.0(14)
F9A C9 F9B 109.4(13)
F9A C9 C10 106.4(18)
F9B C9 C10 103.9(18)
F9A C9 P2 112.0(13)
F9B C9 P2 109.7(13)
C10 C9 P2 115.0(12)
F10A C10 F10C 103(2)
F10A C10 F10B 108.2(19)
F10C C10 F10B 108(2)
F10A C10 C9 115(2)
F10C C10 C9 114.1(18)
F10B C10 C9 108(2)
F11A C11 F11B 104.1
F11A C11 C12 114.7
F11B C11 C12 105.2
F11A C11 P2 103.48(9)
F11B C11 P2 106.09(9)
C12 C11 P2 121.77(9)
F12C C12 F12A 115.1
F12C C12 F12B 109.1
F12A C12 F12B 110.1
F12C C12 C11 113.5
F12A C12 C11 104.1
F12B C12 C11 104.3
C14 C13 P4 111.3(8)
C14 C13 H13A 109.4
P4 C13 H13A 109.4
C14 C13 H13B 109.4
P4 C13 H13B 109.4
H13A C13 H13B 108.0
C13 C14 P3 110.9(7)
C13 C14 H14A 109.5
P3 C14 H14A 109.5
C13 C14 H14B 109.5
P3 C14 H14B 109.5
H14A C14 H14B 108.0
F15B C15 F15A 107.6(11)
F15B C15 C16 109.0(12)
F15A C15 C16 106.3(12)
F15B C15 P3 110.0(9)
F15A C15 P3 107.8(9)
C16 C15 P3 115.7(10)
F16A C16 F16C 110.2(16)
F16A C16 F16B 112.0(15)
F16C C16 F16B 107.5(14)
F16A C16 C15 111.9(14)
F16C C16 C15 106.5(13)
F16B C16 C15 108.4(14)
F17B C17 F17A 108.0(10)
F17B C17 C18 111.4(12)
F17A C17 C18 104.3(12)
F17B C17 P3 112.0(9)
F17A C17 P3 103.3(8)
C18 C17 P3 116.8(9)
F18C C18 F18A 107.1(14)
F18C C18 F18B 109.8(13)
F18A C18 F18B 109.6(14)
F18C C18 C17 112.0(14)
F18A C18 C17 110.0(12)
F18B C18 C17 108.4(14)
F19B C19 F19A 108.0(10)
F19B C19 C20 107.9(11)
F19A C19 C20 105.5(11)
F19B C19 P4 110.9(9)
F19A C19 P4 109.5(8)
C20 C19 P4 114.8(9)
F20B C20 F20C 108.3(12)
F20B C20 F20A 107.4(12)
F20C C20 F20A 106.2(14)
F20B C20 C19 113.0(14)
F20C C20 C19 110.9(11)
F20A C20 C19 110.7(12)
F21A C21 F21B 106.3(11)
F21A C21 C22 107.1(14)
F21B C21 C22 106.2(13)
F21A C21 P4 111.7(9)
F21B C21 P4 108.1(10)
C22 C21 P4 116.9(10)
F22C C22 F22B 110.3(19)
F22C C22 F22A 107.3(17)
F22B C22 F22A 104.2(18)
F22C C22 C21 113.1(16)
F22B C22 C21 111.3(16)
F22A C22 C21 110.0(18)
C29 B1 C41 112.1(8)
C29 B1 C23 101.7(8)
C41 B1 C23 115.4(8)
C29 B1 C35 114.2(8)
C41 B1 C35 102.0(8)
C23 B1 C35 111.9(8)
C28 C23 C24 114.2(9)
C28 C23 B1 127.7(9)
C24 C23 B1 118.1(9)
F24 C24 C25 117.4(10)
F24 C24 C23 119.9(9)
C25 C24 C23 122.7(11)
C26 C25 F25 119.3(10)
C26 C25 C24 121.7(12)
F25 C25 C24 119.0(11)
C25 C26 F26 122.4(12)
C25 C26 C27 118.2(10)
F26 C26 C27 119.5(12)
F27 C27 C28 122.4(11)
F27 C27 C26 118.7(10)
C28 C27 C26 118.9(10)
C23 C28 F28 122.0(9)
C23 C28 C27 124.3(11)
F28 C28 C27 113.5(10)
C34 C29 C30 112.8(9)
C34 C29 B1 128.3(9)
C30 C29 B1 118.8(9)
F30 C30 C29 119.5(9)
F30 C30 C31 116.3(10)
C29 C30 C31 124.2(10)
F31 C31 C32 120.1(10)
F31 C31 C30 119.7(11)
C32 C31 C30 120.2(11)
F32 C32 C31 121.6(11)
F32 C32 C33 120.1(11)
C31 C32 C33 118.3(10)
F33 C33 C32 120.4(10)
F33 C33 C34 120.0(11)
C32 C33 C34 119.6(11)
C29 C34 F34 121.1(9)
C29 C34 C33 124.9(10)
F34 C34 C33 114.0(9)
C36 C35 C40 112.6(9)
C36 C35 B1 128.2(9)
C40 C35 B1 118.8(8)
C38 C37 F37 119.4(11)
C38 C37 C36 120.3(10)
F37 C37 C36 120.3(10)
C35 C36 F36 122.3(10)
C35 C36 C37 124.2(10)
F36 C36 C37 113.5(9)
C37 C38 F38 121.0(11)
C37 C38 C39 119.0(10)
F38 C38 C39 120.0(11)
F39 C39 C38 121.0(10)
F39 C39 C40 120.0(10)
C38 C39 C40 119.0(10)
F40 C40 C39 116.1(9)
F40 C40 C35 118.9(9)
C39 C40 C35 124.9(9)
C46 C41 C42 114.0(9)
C46 C41 B1 125.8(9)
C42 C41 B1 119.7(9)
F42 C42 C43 114.9(9)
F42 C42 C41 120.6(9)
C43 C42 C41 124.3(10)
F43 C43 C44 118.1(10)
F43 C43 C42 122.4(11)
C44 C43 C42 119.4(10)
F44 C44 C45 119.4(11)
F44 C44 C43 122.2(11)
C45 C44 C43 118.2(10)
C44 C45 F45 120.3(10)
C44 C45 C46 120.6(11)
F45 C45 C46 119.0(10)
C41 C46 F46 123.2(8)
C41 C46 C45 123.4(10)
F46 C46 C45 113.4(9)

loop_
_geom_bond_atom_site_label_1
_geom_bond_atom_site_label_2
_geom_bond_distance
Pt1 C1 2.082(11)
Pt1 P1 2.165(3)
Pt1 P2 2.298(3)
Pt1 Cl1 2.381(3)
Cl1 Pt2 2.378(3)
P1 C3 1.847(11)
P1 C5 1.914(15)
P1 C7 1.933(14)
P2 C9 1.837(18)
P2 C4 1.850(12)
P2 C11 2.030(4)
C1 H1A 0.9600
C1 H1B 0.9600
C1 H1C 0.9600
Pt2 C2 2.094(11)
Pt2 P4 2.168(3)
Pt2 P3 2.303(3)
P3 C14 1.838(11)
P3 C15 1.899(12)
P3 C17 1.915(13)
P4 C13 1.829(10)
P4 C19 1.889(12)
P4 C21 1.895(14)
C2 H2A 0.9600
C2 H2B 0.9600
C2 H2C 0.9600
C3 C4 1.507(18)
C3 H3A 0.9700
C3 H3B 0.9700
C4 H4A 0.9700
C4 H4B 0.9700
C5 F5A 1.354(18)
C5 F5B 1.375(17)
C5 C6 1.50(2)
C6 F6B 1.245(19)
C6 F6C 1.326(18)
C6 F6A 1.32(2)
C7 F7A 1.328(16)
C7 F7B 1.357(14)
C7 C8 1.45(2)
C8 F8A 1.310(17)
C8 F8C 1.337(17)
C8 F8B 1.37(2)
C9 F9A 1.329(17)
C9 F9B 1.389(19)
C9 C10 1.51(3)
C10 F10A 1.35(2)
C10 F10C 1.35(3)
C10 F10B 1.38(3)
C11 F11A 1.3162
C11 F11B 1.3705
C11 C12 1.4909
C12 F12C 1.2375
C12 F12A 1.2587
C12 F12B 1.2641
C13 C14 1.533(16)
C13 H13A 0.9700
C13 H13B 0.9700
C14 H14A 0.9700
C14 H14B 0.9700
C15 F15B 1.359(15)
C15 F15A 1.361(16)
C15 C16 1.53(2)
C16 F16A 1.244(18)
C16 F16C 1.309(18)
C16 F16B 1.333(18)
C17 F17B 1.313(14)
C17 F17A 1.417(15)
C17 C18 1.494(19)
C18 F18C 1.308(19)
C18 F18A 1.324(16)
C18 F18B 1.342(19)
C19 F19B 1.327(13)
C19 F19A 1.350(13)
C19 C20 1.52(2)
C20 F20B 1.287(15)
C20 F20C 1.317(16)
C20 F20A 1.324(17)
C21 F21A 1.350(15)
C21 F21B 1.358(15)
C21 C22 1.47(2)
C22 F22C 1.308(17)
C22 F22B 1.31(2)
C22 F22A 1.33(2)
B1 C29 1.648(14)
B1 C41 1.651(14)
B1 C23 1.672(14)
B1 C35 1.664(16)
C23 C28 1.363(15)
C23 C24 1.391(15)
C24 F24 1.345(12)
C24 C25 1.371(15)
C25 C26 1.338(18)
C25 F25 1.359(14)
C26 F26 1.344(13)
C26 C27 1.392(18)
C27 F27 1.345(12)
C27 C28 1.383(15)
C28 F28 1.365(13)
C29 C34 1.376(14)
C29 C30 1.381(14)
C30 F30 1.341(12)
C30 C31 1.383(16)
C31 F31 1.352(14)
C31 C32 1.358(17)
C32 F32 1.333(12)
C32 C33 1.370(17)
C33 F33 1.342(13)
C33 C34 1.378(15)
C34 F34 1.377(12)
C35 C36 1.352(14)
C35 C40 1.408(13)
F36 C36 1.356(12)
C37 C38 1.351(17)
C37 F37 1.358(12)
C37 C36 1.396(16)
C38 F38 1.349(13)
C38 C39 1.363(16)
C39 F39 1.344(11)
C39 C40 1.372(15)
C40 F40 1.359(11)
C41 C46 1.351(13)
C41 C42 1.391(13)
C42 F42 1.348(12)
C42 C43 1.379(15)
C43 F43 1.355(12)
C43 C44 1.372(17)
C44 F44 1.342(13)
C44 C45 1.353(16)
C45 F45 1.371(13)
C45 C46 1.405(14)
C46 F46 1.358(11)
